data_1100362
loop_
_publ_author_name
'Buth, Silke'
'Harms, Klaus'
'K\"onig, Peter'
'Wo\<cadlo, Sigrid'
'Weller, Frank'
'Dehnicke, Kurt'

_publ_section_title
;
 Synthese und Kristallstrukturen der Nitridodiolato-Osmate(VI)
 PPh~4~[OsNCl~2~(O~2~C~2~H~4~)] und PPh~4~[OsNCl~2~(O~2~C~2~Me~4~)]
 &#x00B7; 2 THF
;
_journal_coden_ASTM ZAACAB
_journal_issue 5
_journal_name_full
;
 Zeitschrift fuer Anorganische und Allgemeine Chemie
;
_journal_page_first 853
_journal_page_last 858
_journal_paper_doi 10.1002/zaac.19936190508
_journal_volume 619
_journal_year 1993
_chemical_formula_sum 'C26 H24 Cl2 N O2 Os P'
_space_group_IT_number 14
_symmetry_cell_setting monoclinic
_symmetry_space_group_name_Hall '-P 2yn'
_symmetry_space_group_name_H-M 'P 1 21/n 1'
_cell_angle_alpha 90
_cell_angle_beta 95.16(1)
_cell_angle_gamma 90
_cell_formula_units_Z 4
_cell_length_a 17.503(2)
_cell_length_b 8.168(1)
_cell_length_c 18.165(2)
_cod_original_sg_symbol_H-M 'P 21/n'
_cod_original_formula_sum 'C26 H24 Cl2 N1 O2 Os1 P1'
_cod_database_code 1100362

loop_
_symmetry_equiv_pos_site_id
_symmetry_equiv_pos_as_xyz
1 x,y,z
2 1/2-x,1/2+y,1/2-z
3 -x,-y,-z
4 -1/2+x,-1/2-y,-1/2+z

loop_
_atom_site_label
_atom_site_type_symbol
_atom_site_fract_x
_atom_site_fract_y
_atom_site_fract_z
P1 P 0.5115(1) 0.9856(2) 0.23765(8)
C1 C 0.5596(2) 0.8617(4) 0.3093(2)
C2 C 0.6018(2) 0.9385(4) 0.3684(2)
C3 C 0.6374(2) 0.8451(4) 0.4259(2)
C4 C 0.6308(2) 0.6749(4) 0.4245(2)
C5 C 0.5886(2) 0.5981(4) 0.3654(2)
C6 C 0.5530(2) 0.6915(4) 0.3079(2)
C7 C 0.4304(2) 1.0885(6) 0.2696(2)
C8 C 0.4348(2) 1.1499(6) 0.3415(2)
C9 C 0.3751(2) 1.2444(6) 0.3646(2)
C10 C 0.3108(2) 1.2776(6) 0.3157(2)
C11 C 0.3063(2) 1.2162(6) 0.2438(2)
C12 C 0.3661(2) 1.1217(6) 0.2207(2)
C13 C 0.4790(2) 0.8564(5) 0.1621(2)
C14 C 0.5162(2) 0.8551(5) 0.0974(2)
C15 C 0.4917(2) 0.7488(5) 0.0399(2)
C16 C 0.4299(2) 0.6439(5) 0.0472(2)
C17 C 0.3927(2) 0.6452(5) 0.1120(2)
C18 C 0.4173(2) 0.7514(5) 0.1694(2)
C19 C 0.5761(2) 1.1359(5) 0.2095(2)
C20 C 0.5501(2) 1.2912(5) 0.1873(2)
C21 C 0.6012(2) 1.4058(5) 0.1628(2)
C22 C 0.6783(2) 1.3650(5) 0.1605(2)
C23 C 0.7043(2) 1.2097(5) 0.1826(2)
C24 C 0.6532(2) 1.0951(5) 0.2071(2)
H1 H 0.6063(2) 1.0556(4) 0.3694(2)
H2 H 0.6664(2) 0.8980(4) 0.4666(2)
H3 H 0.6553(2) 0.6107(4) 0.4641(2)
H4 H 0.5841(2) 0.4810(4) 0.3645(2)
H5 H 0.5240(2) 0.6386(4) 0.2672(2)
H6 H 0.4791(2) 1.1270(6) 0.3751(2)
H7 H 0.3781(2) 1.2866(6) 0.4141(2)
H8 H 0.2697(2) 1.3427(6) 0.3316(2)
H9 H 0.2621(2) 1.2391(6) 0.2102(2)
H10 H 0.3630(2) 1.0794(6) 0.1712(2)
H11 H 0.5587(2) 0.9273(5) 0.0923(2)
H12 H 0.5173(2) 0.7479(5) -0.0047(2)
H13 H 0.4130(2) 0.5708(5) 0.0077(2)
H14 H 0.3502(2) 0.5730(5) 0.1170(2)
H15 H 0.3917(2) 0.7523(5) 0.2140(2)
H16 H 0.4970(2) 1.3192(5) 0.1889(2)
H17 H 0.5832(2) 1.5126(5) 0.1476(2)
H18 H 0.7135(2) 1.4439(5) 0.1436(2)
H19 H 0.7574(2) 1.1817(5) 0.1810(2)
H20 H 0.6712(2) 0.9883(5) 0.2224(2)
Os1 Os 0.26803(2) 0.72053(3) 0.49637(1)
Cl1 Cl 0.2551(1) 0.7219(3) 0.6232(1)
Cl2 Cl 0.1733(1) 0.5226(3) 0.4827(1)
O1 O 0.3764(2) 0.7563(5) 0.5259(2)
O2 O 0.3086(3) 0.6155(6) 0.4130(2)
N1 N 0.2286(3) 0.8892(9) 0.4687(4)
C25 C 0.4250(5) 0.724(2) 0.4681(5)
C26 C 0.3797(6) 0.692(2) 0.3984(5)
H21 H 0.460(3) 0.817(7) 0.464(3)
H22 H 0.451(4) 0.643(8) 0.485(4)
H23 H 0.398(4) 0.615(8) 0.363(4)
H24 H 0.375(5) 0.82(1) 0.387(5)

loop_
_atom_type_symbol
_atom_type_radius_bond
C 0.68
H 0.23
Cl 0.99
N 0.68
O 0.68
Os 1.31
P 1.05
